data_7115675
loop_
_publ_author_name
'Jens P. Eussner'
'Stefanie Dehnen'

_publ_section_title
;
 Bronze, silver and gold: functionalized group 11 organotin sulfide
 clusters
;
_journal_name_full Chem.Commun.
_journal_page_first 11385
_journal_paper_doi 10.1039/C4cc05666C
_journal_volume 50
_journal_year 2014
_chemical_formula_moiety 'C48 H52 Au2 O2 P2 S4 Sn2'
_chemical_formula_sum 'C48 H52 Au2 O2 P2 S4 Sn2'
_chemical_formula_weight 1482.39
_chemical_name_systematic
; 
 ? 
;
_space_group_IT_number 14
_symmetry_cell_setting monoclinic
_symmetry_space_group_name_Hall '-P 2ybc'
_symmetry_space_group_name_H-M 'P 1 21/c 1'
_atom_sites_solution_hydrogens geom
_atom_sites_solution_primary direct
_atom_sites_solution_secondary difmap
_audit_creation_method SHELXL-97
_cell_angle_alpha 90.00
_cell_angle_beta 103.390(3)
_cell_angle_gamma 90.00
_cell_formula_units_Z 2
_cell_length_a 14.5079(6)
_cell_length_b 12.1592(5)
_cell_length_c 15.0025(6)
_cell_measurement_temperature 100(2)
_cell_volume 2574.57(18)
_computing_structure_refinement 'SHELXL-97 (Sheldrick, 1997)'
_computing_structure_solution 'SHELXS-97 (Sheldrick, 1990)'
_diffrn_ambient_temperature 100(2)
_diffrn_measured_fraction_theta_full 0.998
_diffrn_measured_fraction_theta_max 0.993
_diffrn_measurement_device_type IPDS2
_diffrn_measurement_method /w
_diffrn_radiation_monochromator graphite
_diffrn_radiation_source 'fine-focus sealed tube'
_diffrn_radiation_type MoK\a
_diffrn_radiation_wavelength 0.71073
_diffrn_reflns_av_R_equivalents 0.0751
_diffrn_reflns_av_sigmaI/netI 0.0806
_diffrn_reflns_limit_h_max 18
_diffrn_reflns_limit_h_min -17
_diffrn_reflns_limit_k_max 15
_diffrn_reflns_limit_k_min -13
_diffrn_reflns_limit_l_max 18
_diffrn_reflns_limit_l_min -18
_diffrn_reflns_number 16529
_diffrn_reflns_theta_full 25.00
_diffrn_reflns_theta_max 26.77
_diffrn_reflns_theta_min 2.21
_exptl_absorpt_coefficient_mu 6.900
_exptl_absorpt_correction_T_max 0.6015
_exptl_absorpt_correction_T_min 0.2643
_exptl_absorpt_correction_type numerical
_exptl_absorpt_process_details 'XPREP in SHELXTL (Bruker, 1997)'
_exptl_crystal_colour colourless
_exptl_crystal_density_diffrn 1.912
_exptl_crystal_density_method 'not measured'
_exptl_crystal_description plate
_exptl_crystal_F_000 1416
_exptl_crystal_size_max 0.30
_exptl_crystal_size_mid 0.12
_exptl_crystal_size_min 0.10
_refine_diff_density_max 1.974
_refine_diff_density_min -1.431
_refine_diff_density_rms 0.172
_refine_ls_extinction_method none
_refine_ls_goodness_of_fit_ref 0.889
_refine_ls_hydrogen_treatment constr
_refine_ls_matrix_type full
_refine_ls_number_parameters 274
_refine_ls_number_reflns 5448
_refine_ls_number_restraints 0
_refine_ls_restrained_S_all 0.889
_refine_ls_R_factor_all 0.0719
_refine_ls_R_factor_gt 0.0453
_refine_ls_shift/su_max 0.000
_refine_ls_shift/su_mean 0.000
_refine_ls_structure_factor_coef Fsqd
_refine_ls_weighting_details 'calc w=1/[\s^2^(Fo^2^)+(0.0561P)^2^+0.0000P] where P=(Fo^2^+2Fc^2^)/3'
_refine_ls_weighting_scheme calc
_refine_ls_wR_factor_gt 0.1024
_refine_ls_wR_factor_ref 0.1086
_reflns_number_gt 3561
_reflns_number_total 5448
_reflns_threshold_expression >2sigma(I)
_cod_data_source_file c4cc05666c2.cif
_cod_data_source_block Compound5
_cod_original_sg_symbol_H-M 'P 21/c'
_cod_database_code 7115675

loop_
_symmetry_equiv_pos_as_xyz
'x, y, z'
'-x, y+1/2, -z+1/2'
'-x, -y, -z'
'x, -y-1/2, z-1/2'

loop_
_atom_site_label
_atom_site_type_symbol
_atom_site_fract_x
_atom_site_fract_y
_atom_site_fract_z
_atom_site_U_iso_or_equiv
_atom_site_adp_type
_atom_site_occupancy
_atom_site_symmetry_multiplicity
_atom_site_calc_flag
_atom_site_refinement_flags
C1 C -0.0463(7) 0.8033(7) 0.3350(6) 0.050(2) Uani 1 1 d .
C2 C 0.0058(8) 0.7037(8) 0.3829(7) 0.065(3) Uani 1 1 d .
H2A H 0.0695 0.7007 0.3714 0.097 Uiso 1 1 calc R
H2B H -0.0290 0.6367 0.3592 0.097 Uiso 1 1 calc R
H2C H 0.0105 0.7093 0.4490 0.097 Uiso 1 1 calc R
C3 C -0.1482(7) 0.8066(10) 0.3427(8) 0.068(3) Uani 1 1 d .
H3A H -0.1784 0.8738 0.3138 0.101 Uiso 1 1 calc R
H3B H -0.1504 0.8058 0.4075 0.101 Uiso 1 1 calc R
H3C H -0.1819 0.7422 0.3119 0.101 Uiso 1 1 calc R
C4 C -0.0403(8) 0.8057(8) 0.2353(6) 0.060(3) Uani 1 1 d .
H4A H 0.0250 0.7861 0.2320 0.072 Uiso 1 1 calc R
H4B H -0.0832 0.7485 0.2016 0.072 Uiso 1 1 calc R
C5 C -0.0658(7) 0.9148(9) 0.1873(6) 0.053(2) Uani 1 1 d .
C6 C -0.0712(11) 0.9180(12) 0.0873(7) 0.091(4) Uani 1 1 d .
H6A H -0.1105 0.9804 0.0600 0.137 Uiso 1 1 calc R
H6B H -0.0995 0.8495 0.0591 0.137 Uiso 1 1 calc R
H6C H -0.0074 0.9261 0.0769 0.137 Uiso 1 1 calc R
C7 C 0.2969(6) 0.6216(8) 0.5071(6) 0.050(2) Uani 1 1 d .
C8 C 0.2476(6) 0.6614(8) 0.5678(6) 0.053(2) Uani 1 1 d .
H8 H 0.2324 0.7375 0.5664 0.064 Uiso 1 1 calc R
C9 C 0.2188(7) 0.5940(10) 0.6316(7) 0.061(3) Uani 1 1 d .
H9 H 0.1858 0.6232 0.6740 0.073 Uiso 1 1 calc R
C10 C 0.2404(7) 0.4824(10) 0.6309(7) 0.063(3) Uani 1 1 d .
H10 H 0.2217 0.4347 0.6737 0.076 Uiso 1 1 calc R
C11 C 0.2873(7) 0.4404(9) 0.5707(8) 0.063(3) Uani 1 1 d .
H11 H 0.3008 0.3639 0.5722 0.076 Uiso 1 1 calc R
C12 C 0.3167(7) 0.5071(9) 0.5058(8) 0.061(3) Uani 1 1 d .
H12 H 0.3485 0.4768 0.4628 0.074 Uiso 1 1 calc R
C13 C 0.3702(7) 0.6411(8) 0.3416(7) 0.052(2) Uani 1 1 d .
C14 C 0.2980(7) 0.6183(8) 0.2681(7) 0.060(3) Uani 1 1 d .
H14 H 0.2353 0.6402 0.2684 0.072 Uiso 1 1 calc R
C15 C 0.3157(8) 0.5630(9) 0.1926(8) 0.067(3) Uani 1 1 d .
H15 H 0.2641 0.5418 0.1442 0.080 Uiso 1 1 calc R
C16 C 0.4043(8) 0.5392(10) 0.1873(7) 0.068(3) Uani 1 1 d .
H16 H 0.4160 0.5064 0.1335 0.081 Uiso 1 1 calc R
C17 C 0.4792(9) 0.5630(10) 0.2614(8) 0.076(3) Uani 1 1 d .
H17 H 0.5420 0.5440 0.2589 0.092 Uiso 1 1 calc R
C18 C 0.4627(7) 0.6148(8) 0.3399(7) 0.060(3) Uani 1 1 d .
H18 H 0.5136 0.6314 0.3904 0.072 Uiso 1 1 calc R
C19 C 0.4607(7) 0.7529(8) 0.5108(7) 0.054(2) Uani 1 1 d .
C20 C 0.5030(7) 0.6904(9) 0.5858(7) 0.063(3) Uani 1 1 d .
H20 H 0.4698 0.6295 0.6028 0.075 Uiso 1 1 calc R
C21 C 0.5926(8) 0.7147(9) 0.6366(7) 0.064(3) Uani 1 1 d .
H21 H 0.6209 0.6705 0.6879 0.077 Uiso 1 1 calc R
C22 C 0.6408(8) 0.8034(10) 0.6127(7) 0.071(3) Uani 1 1 d .
H22 H 0.7032 0.8204 0.6462 0.085 Uiso 1 1 calc R
C23 C 0.5977(8) 0.8653(9) 0.5408(7) 0.074(3) Uani 1 1 d .
H23 H 0.6298 0.9282 0.5256 0.089 Uiso 1 1 calc R
C24 C 0.5094(7) 0.8414(9) 0.4888(7) 0.065(3) Uani 1 1 d .
H24 H 0.4819 0.8861 0.4376 0.078 Uiso 1 1 calc R
O1 O -0.0757(5) 0.9970(6) 0.2303(4) 0.0565(16) Uani 1 1 d .
P1 P 0.34534(17) 0.7179(2) 0.43825(17) 0.0476(5) Uani 1 1 d .
S1 S -0.07044(17) 1.10412(19) 0.43441(14) 0.0463(5) Uani 1 1 d .
S2 S 0.15475(17) 1.01450(19) 0.34991(17) 0.0518(6) Uani 1 1 d .
Sn1 Sn 0.02201(4) 0.95102(5) 0.40346(3) 0.03628(14) Uani 1 1 d .
Au1 Au 0.24940(3) 0.86451(3) 0.39591(2) 0.04666(12) Uani 1 1 d .

loop_
_atom_site_aniso_label
_atom_site_aniso_U_11
_atom_site_aniso_U_22
_atom_site_aniso_U_33
_atom_site_aniso_U_23
_atom_site_aniso_U_13
_atom_site_aniso_U_12
C1 0.060(6) 0.033(5) 0.062(5) -0.011(4) 0.026(4) -0.017(4)
C2 0.086(8) 0.042(6) 0.069(6) -0.009(5) 0.023(6) -0.012(5)
C3 0.055(6) 0.060(7) 0.093(7) -0.020(6) 0.030(5) -0.023(5)
C4 0.069(7) 0.054(7) 0.058(5) -0.028(5) 0.016(5) -0.017(5)
C5 0.051(6) 0.058(6) 0.050(5) -0.013(5) 0.011(4) -0.001(5)
C6 0.119(11) 0.096(10) 0.045(5) -0.017(6) -0.006(6) 0.037(8)
C7 0.044(5) 0.040(5) 0.069(6) 0.006(4) 0.017(4) 0.005(4)
C8 0.045(5) 0.045(6) 0.068(5) 0.002(4) 0.011(4) 0.000(4)
C9 0.062(6) 0.067(7) 0.062(6) 0.013(5) 0.031(5) 0.001(5)
C10 0.050(6) 0.075(8) 0.063(6) 0.009(5) 0.009(5) -0.003(5)
C11 0.049(6) 0.043(6) 0.097(7) 0.017(5) 0.018(5) 0.002(5)
C12 0.048(6) 0.045(6) 0.094(7) 0.002(5) 0.023(5) 0.002(5)
C13 0.047(5) 0.037(5) 0.073(6) 0.004(4) 0.017(4) 0.007(4)
C14 0.053(6) 0.054(7) 0.073(6) -0.002(5) 0.013(5) 0.006(5)
C15 0.056(6) 0.058(7) 0.083(7) -0.011(5) 0.011(5) 0.000(5)
C16 0.058(7) 0.078(8) 0.067(6) -0.023(6) 0.014(5) -0.011(6)
C17 0.079(8) 0.075(8) 0.093(8) 0.000(6) 0.057(7) 0.019(6)
C18 0.047(5) 0.050(6) 0.083(7) 0.001(5) 0.014(5) 0.003(5)
C19 0.055(6) 0.036(5) 0.073(6) 0.003(4) 0.017(5) -0.004(4)
C20 0.045(6) 0.044(6) 0.094(7) 0.010(5) 0.006(5) -0.002(5)
C21 0.061(6) 0.051(6) 0.078(7) 0.011(5) 0.015(5) 0.000(5)
C22 0.066(7) 0.067(8) 0.075(7) -0.003(6) 0.007(5) -0.015(6)
C23 0.078(8) 0.054(7) 0.076(7) 0.010(5) -0.012(6) -0.031(6)
C24 0.053(6) 0.072(8) 0.068(6) 0.014(5) 0.009(5) -0.008(5)
O1 0.073(5) 0.046(4) 0.053(3) -0.007(3) 0.021(3) -0.008(3)
P1 0.0434(12) 0.0344(13) 0.0662(14) 0.0046(10) 0.0152(10) 0.0030(10)
S1 0.0544(13) 0.0443(13) 0.0406(10) -0.0007(9) 0.0117(9) 0.0144(10)
S2 0.0449(12) 0.0371(13) 0.0781(15) 0.0109(11) 0.0241(11) 0.0042(10)
Sn1 0.0395(3) 0.0336(3) 0.0375(3) -0.0046(2) 0.0125(2) 0.0002(2)
Au1 0.04330(19) 0.03515(19) 0.0647(2) 0.00469(16) 0.01897(15) 0.00337(16)

loop_
_atom_type_symbol
_atom_type_description
_atom_type_scat_dispersion_real
_atom_type_scat_dispersion_imag
_atom_type_scat_source
C C 0.0033 0.0016 'International Tables Vol C Tables 4.2.6.8 and 6.1.1.4'
H H 0.0000 0.0000 'International Tables Vol C Tables 4.2.6.8 and 6.1.1.4'
O O 0.0106 0.0060 'International Tables Vol C Tables 4.2.6.8 and 6.1.1.4'
P P 0.1023 0.0942 'International Tables Vol C Tables 4.2.6.8 and 6.1.1.4'
S S 0.1246 0.1234 'International Tables Vol C Tables 4.2.6.8 and 6.1.1.4'
Sn Sn -0.6537 1.4246 'International Tables Vol C Tables 4.2.6.8 and 6.1.1.4'
Au Au -2.0133 8.8022 'International Tables Vol C Tables 4.2.6.8 and 6.1.1.4'

loop_
_geom_angle_atom_site_label_1
_geom_angle_atom_site_label_2
_geom_angle_atom_site_label_3
_geom_angle
_geom_angle_site_symmetry_3
C3 C1 C2 112.0(8) .
C3 C1 C4 110.8(8) .
C2 C1 C4 110.2(8) .
C3 C1 Sn1 106.7(6) .
C2 C1 Sn1 108.1(6) .
C4 C1 Sn1 108.9(6) .
C1 C2 H2A 109.5 .
C1 C2 H2B 109.5 .
H2A C2 H2B 109.5 .
C1 C2 H2C 109.5 .
H2A C2 H2C 109.5 .
H2B C2 H2C 109.5 .
C1 C3 H3A 109.5 .
C1 C3 H3B 109.5 .
H3A C3 H3B 109.5 .
C1 C3 H3C 109.5 .
H3A C3 H3C 109.5 .
H3B C3 H3C 109.5 .
C5 C4 C1 115.0(8) .
C5 C4 H4A 108.5 .
C1 C4 H4A 108.5 .
C5 C4 H4B 108.5 .
C1 C4 H4B 108.5 .
H4A C4 H4B 107.5 .
O1 C5 C6 122.0(10) .
O1 C5 C4 120.9(8) .
C6 C5 C4 117.0(9) .
C5 C6 H6A 109.5 .
C5 C6 H6B 109.5 .
H6A C6 H6B 109.5 .
C5 C6 H6C 109.5 .
H6A C6 H6C 109.5 .
H6B C6 H6C 109.5 .
C8 C7 C12 119.5(9) .
C8 C7 P1 118.9(7) .
C12 C7 P1 121.4(8) .
C7 C8 C9 122.3(10) .
C7 C8 H8 118.9 .
C9 C8 H8 118.9 .
C10 C9 C8 117.6(10) .
C10 C9 H9 121.2 .
C8 C9 H9 121.2 .
C11 C10 C9 121.4(10) .
C11 C10 H10 119.3 .
C9 C10 H10 119.3 .
C10 C11 C12 121.7(10) .
C10 C11 H11 119.1 .
C12 C11 H11 119.1 .
C11 C12 C7 117.4(10) .
C11 C12 H12 121.3 .
C7 C12 H12 121.3 .
C14 C13 C18 120.3(10) .
C14 C13 P1 119.4(7) .
C18 C13 P1 120.2(8) .
C13 C14 C15 120.4(10) .
C13 C14 H14 119.8 .
C15 C14 H14 119.8 .
C16 C15 C14 120.9(10) .
C16 C15 H15 119.5 .
C14 C15 H15 119.5 .
C15 C16 C17 119.3(10) .
C15 C16 H16 120.3 .
C17 C16 H16 120.3 .
C16 C17 C18 120.6(10) .
C16 C17 H17 119.7 .
C18 C17 H17 119.7 .
C13 C18 C17 118.3(10) .
C13 C18 H18 120.9 .
C17 C18 H18 120.9 .
C24 C19 C20 118.2(9) .
C24 C19 P1 119.6(8) .
C20 C19 P1 122.2(7) .
C21 C20 C19 121.2(10) .
C21 C20 H20 119.4 .
C19 C20 H20 119.4 .
C22 C21 C20 119.7(10) .
C22 C21 H21 120.2 .
C20 C21 H21 120.2 .
C23 C22 C21 118.5(10) .
C23 C22 H22 120.8 .
C21 C22 H22 120.8 .
C22 C23 C24 122.6(11) .
C22 C23 H23 118.7 .
C24 C23 H23 118.7 .
C23 C24 C19 119.8(10) .
C23 C24 H24 120.1 .
C19 C24 H24 120.1 .
C7 P1 C19 103.5(4) .
C7 P1 C13 107.2(4) .
C19 P1 C13 105.7(4) .
C7 P1 Au1 112.1(3) .
C19 P1 Au1 113.9(3) .
C13 P1 Au1 113.7(3) .
Sn1 S1 Sn1 86.30(7) 3_576
Au1 S2 Sn1 96.63(9) .
C1 Sn1 S2 114.9(2) .
C1 Sn1 S1 121.0(3) .
S2 Sn1 S1 110.22(9) .
C1 Sn1 S1 103.6(2) 3_576
S2 Sn1 S1 110.70(9) 3_576
S1 Sn1 S1 93.70(7) 3_576
P1 Au1 S2 178.29(9) .

loop_
_geom_bond_atom_site_label_1
_geom_bond_atom_site_label_2
_geom_bond_distance
_geom_bond_site_symmetry_2
C1 C3 1.510(14) .
C1 C2 1.517(14) .
C1 C4 1.519(12) .
C1 Sn1 2.189(8) .
C2 H2A 0.9800 .
C2 H2B 0.9800 .
C2 H2C 0.9800 .
C3 H3A 0.9800 .
C3 H3B 0.9800 .
C3 H3C 0.9800 .
C4 C5 1.514(14) .
C4 H4A 0.9900 .
C4 H4B 0.9900 .
C5 O1 1.215(11) .
C5 C6 1.484(14) .
C6 H6A 0.9800 .
C6 H6B 0.9800 .
C6 H6C 0.9800 .
C7 C8 1.371(13) .
C7 C12 1.423(14) .
C7 P1 1.808(10) .
C8 C9 1.395(14) .
C8 H8 0.9500 .
C9 C10 1.394(16) .
C9 H9 0.9500 .
C10 C11 1.350(15) .
C10 H10 0.9500 .
C11 C12 1.406(14) .
C11 H11 0.9500 .
C12 H12 0.9500 .
C13 C14 1.362(13) .
C13 C18 1.385(13) .
C13 P1 1.829(10) .
C14 C15 1.391(15) .
C14 H14 0.9500 .
C15 C16 1.337(15) .
C15 H15 0.9500 .
C16 C17 1.394(16) .
C16 H16 0.9500 .
C17 C18 1.403(14) .
C17 H17 0.9500 .
C18 H18 0.9500 .
C19 C24 1.369(13) .
C19 C20 1.379(13) .
C19 P1 1.822(10) .
C20 C21 1.378(14) .
C20 H20 0.9500 .
C21 C22 1.378(15) .
C21 H21 0.9500 .
C22 C23 1.345(15) .
C22 H22 0.9500 .
C23 C24 1.368(14) .
C23 H23 0.9500 .
C24 H24 0.9500 .
P1 Au1 2.260(2) .
S1 Sn1 2.402(2) .
S1 Sn1 2.463(2) 3_576
S2 Au1 2.291(2) .
S2 Sn1 2.380(2) .
Sn1 S1 2.463(2) 3_576

loop_
_geom_torsion_atom_site_label_1
_geom_torsion_atom_site_label_2
_geom_torsion_atom_site_label_3
_geom_torsion_atom_site_label_4
_geom_torsion
_geom_torsion_site_symmetry_1
_geom_torsion_site_symmetry_4
C3 C1 C4 C5 71.3(10) . .
C2 C1 C4 C5 -164.2(8) . .
Sn1 C1 C4 C5 -45.7(10) . .
C1 C4 C5 O1 10.6(14) . .
C1 C4 C5 C6 -173.5(10) . .
C12 C7 C8 C9 2.7(15) . .
P1 C7 C8 C9 -171.4(8) . .
C7 C8 C9 C10 -1.3(15) . .
C8 C9 C10 C11 -0.1(16) . .
C9 C10 C11 C12 0.0(16) . .
C10 C11 C12 C7 1.3(15) . .
C8 C7 C12 C11 -2.6(14) . .
P1 C7 C12 C11 171.3(7) . .
C18 C13 C14 C15 3.5(16) . .
P1 C13 C14 C15 178.0(8) . .
C13 C14 C15 C16 -5.5(18) . .
C14 C15 C16 C17 4.8(19) . .
C15 C16 C17 C18 -2.2(19) . .
C14 C13 C18 C17 -0.9(15) . .
P1 C13 C18 C17 -175.4(8) . .
C16 C17 C18 C13 0.2(17) . .
C24 C19 C20 C21 -1.2(16) . .
P1 C19 C20 C21 176.2(9) . .
C19 C20 C21 C22 0.5(17) . .
C20 C21 C22 C23 1.3(18) . .
C21 C22 C23 C24 -2(2) . .
C22 C23 C24 C19 2(2) . .
C20 C19 C24 C23 0.2(17) . .
P1 C19 C24 C23 -177.3(9) . .
C8 C7 P1 C19 87.1(8) . .
C12 C7 P1 C19 -86.9(9) . .
C8 C7 P1 C13 -161.5(7) . .
C12 C7 P1 C13 24.6(9) . .
C8 C7 P1 Au1 -36.1(8) . .
C12 C7 P1 Au1 150.0(7) . .
C24 C19 P1 C7 -166.3(9) . .
C20 C19 P1 C7 16.2(10) . .
C24 C19 P1 C13 81.1(9) . .
C20 C19 P1 C13 -96.4(9) . .
C24 C19 P1 Au1 -44.4(10) . .
C20 C19 P1 Au1 138.2(8) . .
C14 C13 P1 C7 80.2(9) . .
C18 C13 P1 C7 -105.3(9) . .
C14 C13 P1 C19 -169.9(8) . .
C18 C13 P1 C19 4.6(9) . .
C14 C13 P1 Au1 -44.3(9) . .
C18 C13 P1 Au1 130.2(7) . .
C3 C1 Sn1 S2 -153.8(6) . .
C2 C1 Sn1 S2 85.6(6) . .
C4 C1 Sn1 S2 -34.2(8) . .
C3 C1 Sn1 S1 -17.4(8) . .
C2 C1 Sn1 S1 -138.1(6) . .
C4 C1 Sn1 S1 102.2(7) . .
C3 C1 Sn1 S1 85.4(7) . 3_576
C2 C1 Sn1 S1 -35.2(7) . 3_576
C4 C1 Sn1 S1 -155.0(6) . 3_576
Au1 S2 Sn1 C1 -64.6(3) . .
Au1 S2 Sn1 S1 154.52(8) . .
Au1 S2 Sn1 S1 52.24(11) . 3_576
Sn1 S1 Sn1 C1 108.2(3) 3_576 .
Sn1 S1 Sn1 S2 -113.66(9) 3_576 .
Sn1 S1 Sn1 S1 0.0 3_576 3_576
